data_7107496
loop_
_publ_author_name
'Zih-Syuan Wu'
'Jui-Ting Hsu'
'Chang-Chih Hsieh'
'Yih-Chern Horng'

_publ_section_title
;
 Assembly and disassembly of a Zn10 high-nuclearity circular helicate
;
_journal_name_full Chem.Commun.
_journal_page_first 3436
_journal_paper_doi 10.1039/c2cc30381g
_journal_volume 48
_journal_year 2012
_chemical_formula_moiety 'C52 H60 Hg2 N4 S4, C4 H8 O2, C2 H4 O'
_chemical_formula_sum 'C58 H72 Hg2 N4 O3 S4'
_chemical_formula_weight 1402.62
_space_group_IT_number 14
_symmetry_cell_setting monoclinic
_symmetry_Int_Tables_number 14
_symmetry_space_group_name_Hall '-P 2yn'
_symmetry_space_group_name_H-M 'P 1 21/n 1'
_atom_sites_solution_hydrogens geom
_atom_sites_solution_primary direct
_atom_sites_solution_secondary difmap
_audit_creation_method SHELXL-97
_cell_angle_alpha 90.00
_cell_angle_beta 108.149(6)
_cell_angle_gamma 90.00
_cell_formula_units_Z 2
_cell_length_a 9.9374(19)
_cell_length_b 26.392(4)
_cell_length_c 12.695(2)
_cell_measurement_temperature 200(2)
_cell_volume 3163.8(9)
_computing_cell_refinement 'SAINT (Bruker, 2007)'
_computing_data_collection 'APEX2 (Bruker, 2007)'
_computing_data_reduction 'SAINT (Bruker, 2007)'
_computing_molecular_graphics 'SHELXTL (Sheldrick, 2008)'
_computing_publication_material 'DIAMOND (Brandenburg, 1999)'
_computing_structure_refinement 'SHELXTL (Sheldrick, 2008)'
_computing_structure_solution 'SHELXTL (Sheldrick, 2008)'
_diffrn_ambient_temperature 200(2)
_diffrn_measured_fraction_theta_full 0.860
_diffrn_measured_fraction_theta_max 0.860
_diffrn_measurement_device_type 'Bruker SMART APEXII'
_diffrn_measurement_method \w
_diffrn_radiation_monochromator graphite
_diffrn_radiation_probe x-ray
_diffrn_radiation_type MoK\a
_diffrn_radiation_wavelength 0.71073
_diffrn_reflns_av_R_equivalents 0.0620
_diffrn_reflns_av_sigmaI/netI 0.1188
_diffrn_reflns_limit_h_max 11
_diffrn_reflns_limit_h_min -7
_diffrn_reflns_limit_k_max 31
_diffrn_reflns_limit_k_min -31
_diffrn_reflns_limit_l_max 12
_diffrn_reflns_limit_l_min -14
_diffrn_reflns_number 9084
_diffrn_reflns_theta_full 25.03
_diffrn_reflns_theta_max 25.03
_diffrn_reflns_theta_min 2.29
_diffrn_source 'fine-focus sealed tube'
_diffrn_standards_decay_% 0
_diffrn_standards_interval_count 0
_diffrn_standards_interval_time 0
_diffrn_standards_number 0
_exptl_absorpt_coefficient_mu 5.020
_exptl_absorpt_correction_T_max 0.7201
_exptl_absorpt_correction_T_min 0.2651
_exptl_absorpt_correction_type multi-scan
_exptl_absorpt_process_details 'SADABS (Sheldrick, 1996)'
_exptl_crystal_density_diffrn 1.472
_exptl_crystal_density_method 'not measured'
_exptl_crystal_F_000 1392
_exptl_crystal_size_max 0.36
_exptl_crystal_size_mid 0.32
_exptl_crystal_size_min 0.07
_refine_diff_density_max 2.178
_refine_diff_density_min -1.064
_refine_diff_density_rms 0.196
_refine_ls_extinction_method none
_refine_ls_goodness_of_fit_ref 1.047
_refine_ls_hydrogen_treatment constr
_refine_ls_matrix_type full
_refine_ls_number_parameters 340
_refine_ls_number_reflns 4795
_refine_ls_number_restraints 18
_refine_ls_restrained_S_all 1.048
_refine_ls_R_factor_all 0.1325
_refine_ls_R_factor_gt 0.0751
_refine_ls_shift/su_max 0.045
_refine_ls_shift/su_mean 0.002
_refine_ls_structure_factor_coef Fsqd
_refine_ls_weighting_details 'calc w=1/[\s^2^(Fo^2^)+(0.1084P)^2^+3.2332P] where P=(Fo^2^+2Fc^2^)/3'
_refine_ls_weighting_scheme calc
_refine_ls_wR_factor_gt 0.1810
_refine_ls_wR_factor_ref 0.2104
_reflns_number_gt 2926
_reflns_number_total 4795
_reflns_threshold_expression I>2\s
_cod_data_source_file c2cc30381g.txt
_cod_data_source_block a10727
_cod_original_sg_symbol_H-M 'P 21/n'
_cod_database_code 7107496

loop_
_symmetry_equiv_pos_as_xyz
'x, y, z'
'-x+1/2, y+1/2, -z+1/2'
'-x, -y, -z'
'x-1/2, -y-1/2, z-1/2'

loop_
_atom_site_label
_atom_site_type_symbol
_atom_site_fract_x
_atom_site_fract_y
_atom_site_fract_z
_atom_site_U_iso_or_equiv
_atom_site_adp_type
_atom_site_occupancy
_atom_site_symmetry_multiplicity
_atom_site_calc_flag
_atom_site_refinement_flags
C1 C 0.4317(17) 0.2181(5) 1.0439(13) 0.046(4) Uani 1 1 d .
C2 C 0.382(2) 0.2672(7) 1.0104(17) 0.069(6) Uani 1 1 d .
H2 H 0.3320 0.2735 0.9347 0.082 Uiso 1 1 calc R
C3 C 0.405(2) 0.3052(6) 1.0834(18) 0.075(6) Uani 1 1 d .
H3 H 0.3728 0.3384 1.0596 0.090 Uiso 1 1 calc R
C4 C 0.473(2) 0.2960(6) 1.1902(18) 0.074(6) Uani 1 1 d .
H4 H 0.4899 0.3231 1.2418 0.088 Uiso 1 1 calc R
C5 C 0.5212(18) 0.2477(5) 1.2277(14) 0.059(5) Uani 1 1 d .
H5 H 0.5679 0.2421 1.3044 0.071 Uiso 1 1 calc R
C6 C 0.5008(16) 0.2075(5) 1.1531(12) 0.040(4) Uani 1 1 d .
C7 C 0.647(2) 0.1492(5) 1.2933(14) 0.062(5) Uani 1 1 d .
H7A H 0.6053 0.1607 1.3505 0.074 Uiso 1 1 calc R
H7B H 0.7322 0.1702 1.3006 0.074 Uiso 1 1 calc R
C8 C 0.3076(19) -0.0952(6) 0.6840(12) 0.044(4) Uani 1 1 d .
C9 C 0.3924(18) -0.0641(7) 0.6411(12) 0.051(5) Uani 1 1 d .
C10 C 0.526(2) -0.0826(8) 0.6232(16) 0.073(6) Uani 1 1 d .
H10A H 0.5194 -0.1195 0.6092 0.088 Uiso 1 1 calc R
H10B H 0.5385 -0.0657 0.5572 0.088 Uiso 1 1 calc R
C11 C 0.652(2) -0.0716(9) 0.7222(19) 0.101(8) Uani 1 1 d .
H11A H 0.7378 -0.0846 0.7092 0.151 Uiso 1 1 calc R
H11B H 0.6396 -0.0881 0.7877 0.151 Uiso 1 1 calc R
H11C H 0.6609 -0.0349 0.7345 0.151 Uiso 1 1 calc R
C12 C 0.355(2) -0.0140(6) 0.6155(13) 0.053(5) Uani 1 1 d .
H12 H 0.4162 0.0069 0.5898 0.064 Uiso 1 1 calc R
C13 C 0.232(2) 0.0065(6) 0.6263(13) 0.053(5) Uani 1 1 d .
C14 C 0.195(2) 0.0602(6) 0.5951(16) 0.073(7) Uani 1 1 d .
H14A H 0.2232 0.0683 0.5285 0.088 Uiso 1 1 calc R
H14B H 0.0916 0.0645 0.5753 0.088 Uiso 1 1 calc R
C15 C 0.264(3) 0.0961(7) 0.683(2) 0.097(8) Uani 1 1 d .
H15A H 0.2356 0.1307 0.6574 0.145 Uiso 1 1 calc R
H15B H 0.3673 0.0929 0.7014 0.145 Uiso 1 1 calc R
H15C H 0.2360 0.0889 0.7487 0.145 Uiso 1 1 calc R
O1 O 0.4506(18) 0.0403(5) 1.0334(12) 0.050(6) Uani 0.50 1 d PGU
C16 C 0.428(2) -0.0086(5) 1.0736(12) 0.049(8) Uani 0.50 1 d PGU
H16A H 0.5092 -0.0181 1.1386 0.059 Uiso 0.50 1 calc PR
H16B H 0.3408 -0.0087 1.0954 0.059 Uiso 0.50 1 calc PR
C17 C 0.5842(17) 0.0413(6) 1.0123(11) 0.044(7) Uani 0.50 1 d PGU
H17A H 0.6054 0.0760 0.9919 0.052 Uiso 0.50 1 calc PR
H17B H 0.6613 0.0304 1.0788 0.052 Uiso 0.50 1 calc PR
O2 O 0.982(2) 0.2945(7) 0.0001(14) 0.100(11) Uani 0.50 1 d PG
C18 C 0.853(2) 0.2684(8) -0.0603(13) 0.15(3) Uani 0.50 1 d PG
H18A H 0.8757 0.2372 -0.0943 0.182 Uiso 0.50 1 calc PR
H18B H 0.7944 0.2905 -0.1204 0.182 Uiso 0.50 1 calc PR
C19 C 0.7709(18) 0.2551(9) 0.0177(13) 0.081(13) Uani 0.50 1 d PG
H19A H 0.7448 0.2865 0.0493 0.098 Uiso 0.50 1 calc PR
H19B H 0.6825 0.2373 -0.0236 0.098 Uiso 0.50 1 calc PR
O3 O 0.8537(19) 0.2233(6) 0.1055(12) 0.137(15) Uani 0.50 1 d PG
C20 C 0.9826(17) 0.2485(8) 0.1632(13) 0.22(5) Uani 0.50 1 d PG
H20A H 1.0407 0.2261 0.2227 0.263 Uiso 0.50 1 calc PR
H20B H 0.9611 0.2797 0.1981 0.263 Uiso 0.50 1 calc PR
C21 C 1.0648(18) 0.2619(9) 0.0865(15) 0.093(15) Uani 0.50 1 d PG
H21A H 1.1537 0.2792 0.1284 0.111 Uiso 0.50 1 calc PR
H21B H 1.0897 0.2307 0.0536 0.111 Uiso 0.50 1 calc PR
C22 C 0.1482(17) -0.0238(6) 0.6667(12) 0.043(4) Uani 1 1 d .
C23 C 0.1867(16) -0.0748(5) 0.6995(11) 0.036(4) Uani 1 1 d .
C24 C 0.102(2) -0.1069(6) 0.7547(14) 0.059(5) Uani 1 1 d .
H24A H 0.0595 -0.0844 0.7980 0.071 Uiso 1 1 calc R
H24B H 0.1680 -0.1302 0.8075 0.071 Uiso 1 1 calc R
C25 C -0.0168(19) -0.1385(6) 0.6733(16) 0.068(6) Uani 1 1 d .
H25A H -0.0671 -0.1580 0.7152 0.102 Uiso 1 1 calc R
H25B H 0.0247 -0.1619 0.6319 0.102 Uiso 1 1 calc R
H25C H -0.0835 -0.1158 0.6214 0.102 Uiso 1 1 calc R
C26 C 0.0088(17) -0.0037(6) 0.6753(13) 0.053(5) Uani 1 1 d .
H26A H -0.0368 0.0171 0.6088 0.064 Uiso 1 1 calc R
H26B H -0.0543 -0.0328 0.6746 0.064 Uiso 1 1 calc R
C27 C -0.3143(19) 0.0999(7) 0.7039(18) 0.063(5) Uani 1 1 d .
H27 H -0.3953 0.1065 0.6419 0.076 Uiso 1 1 calc R
C28 C -0.2121(17) 0.0677(6) 0.6937(14) 0.051(4) Uani 1 1 d .
H28 H -0.2238 0.0518 0.6243 0.061 Uiso 1 1 calc R
C29 C -0.0897(17) 0.0571(5) 0.7827(13) 0.044(4) Uani 1 1 d .
C30 C -0.0801(16) 0.0802(5) 0.8869(12) 0.038(4) Uani 1 1 d .
C31 C -0.187(2) 0.1121(6) 0.8975(15) 0.058(5) Uani 1 1 d .
H31 H -0.1833 0.1262 0.9672 0.069 Uiso 1 1 calc R
C32 C -0.301(2) 0.1226(6) 0.8021(19) 0.062(5) Uani 1 1 d .
H32 H -0.3703 0.1465 0.8066 0.075 Uiso 1 1 calc R
Hg1 Hg 0.24273(7) 0.11676(2) 0.97500(5) 0.0489(3) Uani 1 1 d .
N1 N 0.5461(14) 0.1580(4) 1.1853(10) 0.053(4) Uani 1 1 d .
H1 H 0.5132 0.1324 1.1402 0.063 Uiso 1 1 calc R
N2 N 0.0209(13) 0.0266(4) 0.7733(10) 0.044(3) Uani 1 1 d .
H2A H 0.1006 0.0257 0.8286 0.053 Uiso 1 1 calc R
S1 S 0.4096(5) 0.17005(16) 0.9383(4) 0.0535(12) Uani 1 1 d .
S2 S 0.0680(5) 0.06620(15) 1.0076(3) 0.0490(11) Uani 1 1 d .

loop_
_atom_site_aniso_label
_atom_site_aniso_U_11
_atom_site_aniso_U_22
_atom_site_aniso_U_33
_atom_site_aniso_U_23
_atom_site_aniso_U_13
_atom_site_aniso_U_12
C1 0.041(12) 0.034(8) 0.058(11) 0.000(7) 0.007(8) -0.004(7)
C2 0.056(15) 0.066(12) 0.078(14) 0.018(11) 0.011(10) 0.006(10)
C3 0.091(18) 0.041(10) 0.091(17) 0.002(11) 0.025(12) 0.024(10)
C4 0.093(17) 0.038(9) 0.082(15) -0.026(10) 0.016(12) 0.000(10)
C5 0.068(15) 0.053(10) 0.054(11) -0.011(9) 0.017(9) 0.017(9)
C6 0.045(11) 0.038(8) 0.037(9) -0.009(7) 0.012(7) 0.008(7)
C7 0.071(14) 0.044(9) 0.060(11) -0.010(9) 0.005(9) 0.009(9)
C8 0.063(13) 0.043(8) 0.025(8) 0.001(7) 0.013(7) 0.008(8)
C9 0.038(12) 0.082(12) 0.034(9) -0.007(9) 0.013(7) 0.016(9)
C10 0.066(16) 0.097(15) 0.061(13) 0.007(11) 0.026(10) 0.004(12)
C11 0.065(19) 0.14(2) 0.12(2) -0.004(16) 0.058(15) 0.000(15)
C12 0.070(14) 0.050(10) 0.043(10) 0.008(8) 0.023(8) -0.007(9)
C13 0.053(14) 0.058(10) 0.042(10) 0.013(8) 0.005(8) -0.005(9)
C14 0.082(16) 0.047(10) 0.070(13) 0.011(10) -0.006(10) 0.009(10)
C15 0.12(2) 0.052(11) 0.12(2) -0.026(13) 0.051(16) -0.009(12)
O1 0.052(10) 0.034(8) 0.074(10) 0.012(7) 0.034(7) 0.006(7)
C16 0.058(12) 0.052(11) 0.052(11) 0.005(9) 0.038(9) -0.010(9)
C17 0.045(11) 0.045(10) 0.037(10) 0.009(8) 0.008(8) -0.021(8)
O2 0.07(2) 0.085(19) 0.13(3) 0.041(19) 0.010(18) -0.030(16)
C18 0.05(4) 0.22(7) 0.16(6) 0.01(5) -0.01(3) 0.03(4)
C19 0.04(3) 0.09(3) 0.12(4) 0.02(3) 0.04(2) -0.01(2)
O3 0.13(4) 0.13(3) 0.14(3) 0.06(2) 0.03(3) -0.07(3)
C20 0.22(9) 0.20(7) 0.18(7) 0.12(6) -0.02(6) -0.07(7)
C21 0.03(3) 0.12(4) 0.14(4) 0.02(3) 0.04(2) -0.03(2)
C22 0.041(11) 0.056(9) 0.026(8) -0.010(7) 0.004(6) 0.017(8)
C23 0.038(11) 0.038(8) 0.031(8) -0.009(7) 0.010(6) -0.005(7)
C24 0.068(15) 0.065(11) 0.045(11) 0.000(9) 0.018(9) 0.008(9)
C25 0.042(13) 0.065(11) 0.090(15) 0.008(11) 0.011(9) 0.000(9)
C26 0.034(12) 0.058(10) 0.057(11) -0.010(9) -0.001(8) 0.005(8)
C27 0.023(12) 0.077(12) 0.094(16) 0.005(11) 0.026(9) 0.013(9)
C28 0.038(12) 0.059(10) 0.055(11) 0.002(8) 0.013(8) 0.012(8)
C29 0.042(12) 0.045(9) 0.045(10) -0.008(8) 0.015(7) 0.000(7)
C30 0.042(11) 0.033(7) 0.044(9) 0.007(7) 0.022(7) 0.005(7)
C31 0.069(15) 0.051(10) 0.061(12) -0.012(9) 0.033(9) 0.004(9)
C32 0.044(14) 0.050(10) 0.100(17) 0.002(10) 0.034(10) 0.008(8)
Hg1 0.0481(5) 0.0502(4) 0.0468(4) -0.0025(3) 0.0125(3) -0.0072(3)
N1 0.063(11) 0.042(7) 0.044(8) 0.001(6) 0.004(6) 0.010(7)
N2 0.034(9) 0.053(7) 0.039(8) -0.020(6) 0.004(5) 0.012(6)
S1 0.049(3) 0.061(3) 0.049(3) 0.002(2) 0.0146(19) -0.010(2)
S2 0.049(3) 0.057(2) 0.044(2) -0.003(2) 0.0200(18) -0.011(2)

loop_
_atom_type_symbol
_atom_type_description
_atom_type_scat_dispersion_real
_atom_type_scat_dispersion_imag
_atom_type_scat_source
C C 0.0033 0.0016 'International Tables Vol C Tables 4.2.6.8 and 6.1.1.4'
H H 0.0000 0.0000 'International Tables Vol C Tables 4.2.6.8 and 6.1.1.4'
N N 0.0061 0.0033 'International Tables Vol C Tables 4.2.6.8 and 6.1.1.4'
S S 0.1246 0.1234 'International Tables Vol C Tables 4.2.6.8 and 6.1.1.4'
Hg Hg -2.3894 9.2266 'International Tables Vol C Tables 4.2.6.8 and 6.1.1.4'
O O 0.0106 0.0060 'International Tables Vol C Tables 4.2.6.8 and 6.1.1.4'

loop_
_geom_angle_atom_site_label_1
_geom_angle_atom_site_label_2
_geom_angle_atom_site_label_3
_geom_angle
_geom_angle_site_symmetry_1
_geom_angle_site_symmetry_3
C6 C1 C2 120.8(15) . .
C6 C1 S1 120.9(10) . .
C2 C1 S1 118.2(13) . .
C3 C2 C1 121.1(17) . .
C3 C2 H2 119.5 . .
C1 C2 H2 119.5 . .
C4 C3 C2 119.3(16) . .
C4 C3 H3 120.4 . .
C2 C3 H3 120.4 . .
C3 C4 C5 121.7(16) . .
C3 C4 H4 119.1 . .
C5 C4 H4 119.1 . .
C6 C5 C4 120.1(16) . .
C6 C5 H5 119.9 . .
C4 C5 H5 119.9 . .
C1 C6 C5 116.9(13) . .
C1 C6 N1 120.0(12) . .
C5 C6 N1 123.1(13) . .
N1 C7 C8 114.4(12) . 3_657
N1 C7 H7A 108.7 . .
C8 C7 H7A 108.7 3_657 .
N1 C7 H7B 108.7 . .
C8 C7 H7B 108.7 3_657 .
H7A C7 H7B 107.6 . .
C23 C8 C9 118.8(14) . .
C23 C8 C7 124.4(17) . 3_657
C9 C8 C7 116.8(17) . 3_657
C12 C9 C8 120.1(17) . .
C12 C9 C10 117.3(18) . .
C8 C9 C10 122.6(16) . .
C11 C10 C9 111.0(17) . .
C11 C10 H10A 109.4 . .
C9 C10 H10A 109.4 . .
C11 C10 H10B 109.4 . .
C9 C10 H10B 109.4 . .
H10A C10 H10B 108.0 . .
C10 C11 H11A 109.5 . .
C10 C11 H11B 109.5 . .
H11A C11 H11B 109.5 . .
C10 C11 H11C 109.5 . .
H11A C11 H11C 109.5 . .
H11B C11 H11C 109.5 . .
C9 C12 C13 122.0(17) . .
C9 C12 H12 119.0 . .
C13 C12 H12 119.0 . .
C22 C13 C12 118.0(15) . .
C22 C13 C14 122.4(19) . .
C12 C13 C14 119.7(18) . .
C15 C14 C13 113.5(15) . .
C15 C14 H14A 108.9 . .
C13 C14 H14A 108.9 . .
C15 C14 H14B 108.9 . .
C13 C14 H14B 108.9 . .
H14A C14 H14B 107.7 . .
C14 C15 H15A 109.5 . .
C14 C15 H15B 109.5 . .
H15A C15 H15B 109.5 . .
C14 C15 H15C 109.5 . .
H15A C15 H15C 109.5 . .
H15B C15 H15C 109.5 . .
C16 O1 C17 109.9 . .
C17 C16 O1 105.8(11) 3_657 .
C17 C16 H16A 110.6 3_657 .
O1 C16 H16A 110.6 . .
C17 C16 H16B 110.6 3_657 .
O1 C16 H16B 110.6 . .
H16A C16 H16B 108.7 . .
C16 C17 O1 106.2(17) 3_657 .
C16 C17 H17A 110.5 3_657 .
O1 C17 H17A 110.5 . .
C16 C17 H17B 110.5 3_657 .
O1 C17 H17B 110.5 . .
H17A C17 H17B 108.7 . .
C21 O2 C18 108.7 . .
O2 C18 C19 109.6 . .
O2 C18 H18A 109.7 . .
C19 C18 H18A 109.7 . .
O2 C18 H18B 109.7 . .
C19 C18 H18B 109.7 . .
H18A C18 H18B 108.2 . .
O3 C19 C18 110.6 . .
O3 C19 H19A 109.5 . .
C18 C19 H19A 109.5 . .
O3 C19 H19B 109.5 . .
C18 C19 H19B 109.5 . .
H19A C19 H19B 108.1 . .
C20 O3 C19 109.5 . .
O3 C20 C21 111.2 . .
O3 C20 H20A 109.4 . .
C21 C20 H20A 109.4 . .
O3 C20 H20B 109.4 . .
C21 C20 H20B 109.4 . .
H20A C20 H20B 108.0 . .
O2 C21 C20 110.0 . .
O2 C21 H21A 109.7 . .
C20 C21 H21A 109.7 . .
O2 C21 H21B 109.7 . .
C20 C21 H21B 109.7 . .
H21A C21 H21B 108.2 . .
C13 C22 C23 121.7(16) . .
C13 C22 C26 119.9(15) . .
C23 C22 C26 118.4(16) . .
C8 C23 C22 119.4(15) . .
C8 C23 C24 118.6(14) . .
C22 C23 C24 121.9(16) . .
C23 C24 C25 114.3(15) . .
C23 C24 H24A 108.7 . .
C25 C24 H24A 108.7 . .
C23 C24 H24B 108.7 . .
C25 C24 H24B 108.7 . .
H24A C24 H24B 107.6 . .
C24 C25 H25A 109.5 . .
C24 C25 H25B 109.5 . .
H25A C25 H25B 109.5 . .
C24 C25 H25C 109.5 . .
H25A C25 H25C 109.5 . .
H25B C25 H25C 109.5 . .
N2 C26 C22 114.8(12) . .
N2 C26 H26A 108.6 . .
C22 C26 H26A 108.6 . .
N2 C26 H26B 108.6 . .
C22 C26 H26B 108.6 . .
H26A C26 H26B 107.5 . .
C32 C27 C28 120.1(18) . .
C32 C27 H27 120.0 . .
C28 C27 H27 120.0 . .
C27 C28 C29 122.2(17) . .
C27 C28 H28 118.9 . .
C29 C28 H28 118.9 . .
N2 C29 C28 123.6(14) . .
N2 C29 C30 119.7(13) . .
C28 C29 C30 116.7(14) . .
C31 C30 C29 120.8(14) . .
C31 C30 S2 119.1(12) . .
C29 C30 S2 120.0(11) . .
C30 C31 C32 118.0(17) . .
C30 C31 H31 121.0 . .
C32 C31 H31 121.0 . .
C27 C32 C31 122.1(17) . .
C27 C32 H32 119.0 . .
C31 C32 H32 119.0 . .
S2 Hg1 S1 177.37(15) . .
C6 N1 C7 119.4(12) . .
C6 N1 H1 120.3 . .
C7 N1 H1 120.3 . .
C29 N2 C26 122.2(12) . .
C29 N2 H2A 118.9 . .
C26 N2 H2A 118.9 . .
C1 S1 Hg1 101.8(6) . .
C30 S2 Hg1 100.8(5) . .

loop_
_geom_bond_atom_site_label_1
_geom_bond_atom_site_label_2
_geom_bond_distance
_geom_bond_site_symmetry_2
C1 C6 1.37(2) .
C1 C2 1.40(2) .
C1 S1 1.809(16) .
C2 C3 1.34(2) .
C2 H2 0.9500 .
C3 C4 1.34(3) .
C3 H3 0.9500 .
C4 C5 1.39(2) .
C4 H4 0.9500 .
C5 C6 1.394(19) .
C5 H5 0.9500 .
C6 N1 1.402(16) .
C7 N1 1.443(18) .
C7 C8 1.50(2) 3_657
C7 H7A 0.9900 .
C7 H7B 0.9900 .
C8 C23 1.39(2) .
C8 C9 1.40(2) .
C8 C7 1.50(2) 3_657
C9 C12 1.38(2) .
C9 C10 1.50(2) .
C10 C11 1.50(3) .
C10 H10A 0.9900 .
C10 H10B 0.9900 .
C11 H11A 0.9800 .
C11 H11B 0.9800 .
C11 H11C 0.9800 .
C12 C13 1.39(2) .
C12 H12 0.9500 .
C13 C22 1.36(2) .
C13 C14 1.49(2) .
C14 C15 1.46(2) .
C14 H14A 0.9900 .
C14 H14B 0.9900 .
C15 H15A 0.9800 .
C15 H15B 0.9800 .
C15 H15C 0.9800 .
O1 C16 1.4294 .
O1 C17 1.4352 .
C16 C17 1.37(3) 3_657
C16 H16A 0.9900 .
C16 H16B 0.9900 .
C17 C16 1.37(3) 3_657
C17 H17A 0.9900 .
C17 H17B 0.9900 .
O2 C21 1.4338 .
O2 C18 1.4516 .
C18 C19 1.5043 .
C18 H18A 0.9900 .
C18 H18B 0.9900 .
C19 O3 1.4320 .
C19 H19A 0.9900 .
C19 H19B 0.9900 .
O3 C20 1.4262 .
C20 C21 1.4947 .
C20 H20A 0.9900 .
C20 H20B 0.9900 .
C21 H21A 0.9900 .
C21 H21B 0.9900 .
C22 C23 1.425(19) .
C22 C26 1.52(2) .
C23 C24 1.51(2) .
C24 C25 1.55(2) .
C24 H24A 0.9900 .
C24 H24B 0.9900 .
C25 H25A 0.9800 .
C25 H25B 0.9800 .
C25 H25C 0.9800 .
C26 N2 1.452(19) .
C26 H26A 0.9900 .
C26 H26B 0.9900 .
C27 C32 1.35(3) .
C27 C28 1.36(2) .
C27 H27 0.9500 .
C28 C29 1.41(2) .
C28 H28 0.9500 .
C29 N2 1.398(19) .
C29 C30 1.43(2) .
C30 C31 1.40(2) .
C30 S2 1.802(15) .
C31 C32 1.40(3) .
C31 H31 0.9500 .
C32 H32 0.9500 .
Hg1 S2 2.327(4) .
Hg1 S1 2.329(5) .
N1 H1 0.8800 .
N2 H2A 0.8800 .
